data_1569066
loop_
_publ_author_name
'Santamar\'ia-P\'erez, David'
'Chuli\'a-Jord\'an, Raquel'
'Otero-de-la-Roza, Alberto'
'Oliva, Robert'
'Popescu, Catalin'

_publ_section_title
;
 High-Pressure Experimental and DFT Structural Studies of Aurichalcite
 Mineral
;
_journal_issue 5
_journal_name_full Minerals
_journal_page_first 619
_journal_paper_doi 10.3390/min13050619
_journal_volume 13
_journal_year 2023
_chemical_formula_sum 'C2 H6 Cu O12 Zn4'
_space_group_crystal_system triclinic
_space_group_IT_number 2
_space_group_name_Hall '-P 1'
_space_group_name_H-M_alt 'P -1'
_audit_creation_date 2023-2-1
_audit_creation_method critic2
_cell_angle_alpha 89.6620
_cell_angle_beta 100.1306
_cell_angle_gamma 91.0107
_cell_formula_units_Z 2
_cell_length_a 5.2524984878
_cell_length_b 6.3202611905
_cell_length_c 13.5234428910
_cell_volume 441.870
_cod_data_source_file DFT_aurichalcite_zn8_cu2_2p76GPa.cif
_cod_data_source_block aurichalcite_zn8_cu2_28
_cod_original_cell_volume 441.870181
_cod_original_sg_symbol_H-M P-1
_cod_database_code 1569066

loop_
_symmetry_equiv_pos_site_id
_symmetry_equiv_pos_as_xyz
1 x,y,z
2 -x,-y,-z

loop_
_atom_site_label
_atom_site_type_symbol
_atom_site_fract_x
_atom_site_fract_y
_atom_site_fract_z
zn1 Zn 0.06241596870000 0.25453398190000 0.76076328110000
zn2 Zn 0.10848931770000 0.74690629280000 0.61179018530000
zn3 Zn 0.57135855460000 0.50650327730000 0.74993710130000
cu1 Cu 0.43111134100000 0.00047840860000 0.24885945170000
zn4 Zn 0.12218609140000 0.75688919440000 0.87619363900000
o1 O 0.69590538610000 0.24063209410000 0.68397770990000
o2 O 0.21760387560000 0.01802921190000 0.67061394330000
o3 O 0.79284953860000 0.52663206790000 0.33325007210000
o4 O 0.44879684030000 0.76186993980000 0.82311456140000
o5 O 0.91548832930000 0.00764481740000 0.84082541480000
o6 O 0.07664456460000 0.50001896870000 0.15915356050000
c1 C 0.61940051040000 0.74140787510000 0.55358088810000
o7 O 0.70387254180000 0.72323489630000 0.64871508810000
o8 O 0.38045351860000 0.74503766630000 0.51463944700000
o9 O 0.79859484520000 0.75935566830000 0.49779400300000
c2 C 0.48472842250000 0.25761088600000 0.94356731240000
o10 O 0.42157587510000 0.27822429170000 0.84641054070000
o11 O 0.73418881220000 0.25926458160000 0.97867333910000
o12 O 0.31547880020000 0.23540246060000 0.99825143370000
h1 H 0.67151336410000 0.23892037510000 0.60878234970000
h2 H 0.23392087520000 0.09987447780000 0.60844902200000
h3 H 0.77882507520000 0.60727849940000 0.39508061700000
h4 H 0.56532333710000 0.76404781490000 0.89378800020000
h5 H 0.88128636300000 0.07872396060000 0.90266882350000
h6 H 0.11445318200000 0.57209176140000 0.09734831100000
